data_7011306
loop_
_publ_author_name
'Devi, M. Suseela'
'Vidyasagar, K.'

_publ_section_title
;
 First examples of sulfides in the quaternary A/Cd/Sn/S (A = Li, Na)
 systems: molten flux synthesis and single crystal X-ray structures of
 Li2CdSnS4, Na2CdSnS4 and Na6CdSn4S12
;
_journal_issue 9
_journal_name_full 'Journal of the Chemical Society, Dalton Transactions'
_journal_page_first 2092
_journal_paper_doi 10.1039/b110254k
_journal_year 2002
_chemical_formula_sum 'Cd Li2 S4 Sn'
_chemical_formula_weight 378.266
_chemical_name_systematic
; 
? 
;
_space_group_IT_number 59
_symmetry_space_group_name_Hall '-P 2ab 2a'
_symmetry_space_group_name_H-M 'P m m n :2'
_atom_sites_solution_hydrogens geom
_atom_sites_solution_primary direct
_atom_sites_solution_secondary difmap
_audit_creation_method SHELXL
_cell_angle_alpha 90.00
_cell_angle_beta 90.00
_cell_angle_gamma 90.00
_cell_formula_units_Z 2
_cell_length_a 7.9654(15)
_cell_length_b 6.4917(15)
_cell_length_c 6.9685(12)
_cell_measurement_reflns_used 25
_cell_measurement_temperature 293(2)
_cell_measurement_theta_max 15.23
_cell_measurement_theta_min 5.11
_cell_volume 360.33(12)
_computing_cell_refinement 'CAD$ programs'
_computing_data_collection 'CAD4 programs'
_computing_data_reduction MOLEN
_computing_molecular_graphics ORTEP92
_computing_publication_material SHELXL-93
_computing_structure_refinement 'SHELXL-93 (Sheldrick, 1993)'
_computing_structure_solution 'SHELXS-86 (Sheldrick, 1990)'
_diffrn_ambient_temperature 293(2)
_diffrn_measurement_device 'Enraf Nonius CAD4'
_diffrn_measurement_method 2theta-omega
_diffrn_radiation_monochromator graphite
_diffrn_radiation_source 'fine-focus sealed tube'
_diffrn_radiation_type MoK/a
_diffrn_radiation_wavelength 0.70730
_diffrn_reflns_av_R_equivalents 0.0216
_diffrn_reflns_av_sigmaI/netI 0.0195
_diffrn_reflns_limit_h_max 9
_diffrn_reflns_limit_h_min 0
_diffrn_reflns_limit_k_max 7
_diffrn_reflns_limit_k_min -7
_diffrn_reflns_limit_l_max 8
_diffrn_reflns_limit_l_min 0
_diffrn_reflns_number 689
_diffrn_reflns_theta_max 24.84
_diffrn_reflns_theta_min 2.91
_diffrn_standards_decay_% 0%
_diffrn_standards_interval_time '1 hour'
_diffrn_standards_number 2
_exptl_absorpt_coefficient_mu 7.450
_exptl_absorpt_correction_T_max 0.9985
_exptl_absorpt_correction_T_min 0.6963
_exptl_absorpt_correction_type empirical
_exptl_crystal_colour 'orange colour'
_exptl_crystal_density_diffrn 3.440
_exptl_crystal_description 'needle shaped'
_exptl_crystal_F_000 336
_exptl_crystal_size_max 0.1
_exptl_crystal_size_mid 0.05
_exptl_crystal_size_min 0.05
_refine_diff_density_max 4.987
_refine_diff_density_min -2.623
_refine_diff_density_rms 0.372
_refine_ls_extinction_coef 0.0110(32)
_refine_ls_extinction_expression Fc^*^=kFc[1+0.001xFc^2^\l^3^/sin(2\q)]^-1/4^
_refine_ls_extinction_method SHELXL
_refine_ls_goodness_of_fit_all 1.302
_refine_ls_goodness_of_fit_obs 1.348
_refine_ls_matrix_type full
_refine_ls_number_parameters 33
_refine_ls_number_reflns 378
_refine_ls_number_restraints 0
_refine_ls_restrained_S_all 1.302
_refine_ls_restrained_S_obs 1.348
_refine_ls_R_factor_all 0.0525
_refine_ls_R_factor_obs 0.0495
_refine_ls_shift/esd_max -0.001
_refine_ls_shift/esd_mean 0.000
_refine_ls_structure_factor_coef Fsqd
_refine_ls_weighting_details 'w=1/[\s^2^(Fo^2^)+(0.0694P)^2^+6.1594P] where P=(Fo^2^+2Fc^2^)/3'
_refine_ls_weighting_scheme calc
_refine_ls_wR_factor_all 0.1476
_refine_ls_wR_factor_obs 0.1449
_reflns_number_observed 343
_reflns_number_total 378
_reflns_observed_criterion >2sigma(I)
_cod_data_source_file b110254k.txt
_cod_data_source_block sus1
_cod_depositor_comments
;
The following automatic conversions were performed:

'_refine_ls_weighting_scheme' value 'calc
w=1/[\s^2^(Fo^2^)+(0.0694P)^2^+6.1594P] where P=(Fo^2^+2Fc^2^)/3' was
changed to 'calc'. New tag '_refine_ls_weighting_details' was
created. The value of the new tag was set to
'w=1/[\s^2^(Fo^2^)+(0.0694P)^2^+6.1594P] where P=(Fo^2^+2Fc^2^)/3'.

Automatic conversion script
Id: cif_fix_values 3143 2015-03-26 13:38:13Z robertas 
;
_cod_original_formula_sum Li2CdSnS4
_cod_database_code 7011306

loop_
_symmetry_equiv_pos_as_xyz
'x, y, z'
'-x+1/2, y, z'
'x, -y+1/2, z'
'-x+1/2, -y+1/2, z'
'-x, -y, -z'
'x-1/2, -y, -z'
'-x, y-1/2, -z'
'x-1/2, y-1/2, -z'

loop_
_atom_site_aniso_label
_atom_site_aniso_U_11
_atom_site_aniso_U_22
_atom_site_aniso_U_33
_atom_site_aniso_U_23
_atom_site_aniso_U_13
_atom_site_aniso_U_12
Cd 0.0222(10) 0.0222(11) 0.0219(10) 0.000 0.000 0.000
Sn 0.0111(9) 0.0110(10) 0.0166(9) 0.000 0.000 0.000
S(1) 0.029(4) 0.023(4) 0.024(3) -0.001(3) 0.000 0.000
S(2) 0.019(3) 0.001(4) 0.023(3) 0.001(2) 0.000 0.000
S(3) 0.019(3) 0.015(3) 0.021(3) 0.000(2) 0.001(2) 0.000(2)

loop_
_atom_site_label
_atom_site_type_symbol
_atom_site_fract_x
_atom_site_fract_y
_atom_site_fract_z
_atom_site_U_iso_or_equiv
_atom_site_thermal_displace_type
_atom_site_occupancy
_atom_site_calc_flag
_atom_site_refinement_flags
_atom_site_disorder_group
Cd Cd 0.2500 0.2500 0.6567(2) 0.0221(7) Uani 1 d S .
Sn Sn 0.2500 0.7500 0.3298(2) 0.0129(7) Uani 1 d S .
S(1) S 0.2500 0.1190(14) 0.3152(10) 0.025(2) Uani 0.50 d SP .
S(2) S 0.2500 0.6355(10) 0.6571(8) 0.014(2) Uani 0.50 d SP .
S(3) S 0.5068(5) 0.1234(10) 0.8375(6) 0.0184(13) Uani 0.50 d P .
Li Li 0.4930(27) 0.2500 0.1675(33) 0.020 Uiso 1 d S .

loop_
_atom_type_symbol
_atom_type_description
_atom_type_scat_dispersion_real
_atom_type_scat_dispersion_imag
_atom_type_scat_source
Li Li -0.0003 0.0001 'International Tables Vol C Tables 4.2.6.8 and 6.1.1.4'
Cd Cd -0.8075 1.2024 'International Tables Vol C Tables 4.2.6.8 and 6.1.1.4'
Sn Sn -0.6537 1.4246 'International Tables Vol C Tables 4.2.6.8 and 6.1.1.4'
S S 0.1246 0.1234 'International Tables Vol C Tables 4.2.6.8 and 6.1.1.4'

loop_
_geom_angle_atom_site_label_1
_geom_angle_atom_site_label_2
_geom_angle_atom_site_label_3
_geom_angle
_geom_angle_site_symmetry_1
_geom_angle_site_symmetry_3
_geom_angle_publ_flag
S(2) Cd S(2) 179.9(3) 3 . ?
S(2) Cd S(1) 70.4(2) 3 . ?
S(2) Cd S(1) 109.7(2) . . ?
S(2) Cd S(1) 109.7(2) 3 3 ?
S(2) Cd S(1) 70.4(2) . 3 ?
S(1) Cd S(1) 39.3(4) . 3 ?
S(2) Cd S(3) 108.9(2) 3 3 ?
S(2) Cd S(3) 71.1(2) . 3 ?
S(1) Cd S(3) 125.19(11) . 3 ?
S(1) Cd S(3) 111.0(2) 3 3 ?
S(2) Cd S(3) 71.1(2) 3 . ?
S(2) Cd S(3) 108.9(2) . . ?
S(1) Cd S(3) 111.0(2) . . ?
S(1) Cd S(3) 125.19(11) 3 . ?
S(3) Cd S(3) 37.8(3) 3 . ?
S(2) Cd S(3) 71.1(2) 3 2 ?
S(2) Cd S(3) 108.9(2) . 2 ?
S(1) Cd S(3) 111.0(2) . 2 ?
S(1) Cd S(3) 125.19(11) 3 2 ?
S(3) Cd S(3) 120.5(2) 3 2 ?
S(3) Cd S(3) 107.3(2) . 2 ?
S(2) Cd S(3) 108.9(2) 3 4 ?
S(2) Cd S(3) 71.1(2) . 4 ?
S(1) Cd S(3) 125.19(11) . 4 ?
S(1) Cd S(3) 111.0(2) 3 4 ?
S(3) Cd S(3) 107.3(2) 3 4 ?
S(3) Cd S(3) 120.5(2) . 4 ?
S(3) Cd S(3) 37.8(3) 2 4 ?
S(1) Sn S(1) 175.1(3) 3 1_565 ?
S(1) Sn S(2) 110.5(2) 3 3_565 ?
S(1) Sn S(2) 74.4(2) 1_565 3_565 ?
S(1) Sn S(2) 74.4(2) 3 . ?
S(1) Sn S(2) 110.5(2) 1_565 . ?
S(2) Sn S(2) 36.1(3) 3_565 . ?
S(1) Sn S(3) 68.8(2) 3 8_566 ?
S(1) Sn S(3) 108.7(2) 1_565 8_566 ?
S(2) Sn S(3) 124.51(12) 3_565 8_566 ?
S(2) Sn S(3) 110.8(2) . 8_566 ?
S(1) Sn S(3) 108.7(2) 3 6_566 ?
S(1) Sn S(3) 68.8(2) 1_565 6_566 ?
S(2) Sn S(3) 110.79(15) 3_565 6_566 ?
S(2) Sn S(3) 124.51(12) . 6_566 ?
S(3) Sn S(3) 40.0(3) 8_566 6_566 ?
S(1) Sn S(3) 68.8(2) 3 7_666 ?
S(1) Sn S(3) 108.7(2) 1_565 7_666 ?
S(2) Sn S(3) 124.51(12) 3_565 7_666 ?
S(2) Sn S(3) 110.79(15) . 7_666 ?
S(3) Sn S(3) 107.3(2) 8_566 7_666 ?
S(3) Sn S(3) 122.0(2) 6_566 7_666 ?
S(1) Sn S(3) 108.7(2) 3 5_666 ?
S(1) Sn S(3) 68.8(2) 1_565 5_666 ?
S(2) Sn S(3) 110.8(2) 3_565 5_666 ?
S(2) Sn S(3) 124.51(12) . 5_666 ?
S(3) Sn S(3) 122.0(2) 8_566 5_666 ?
S(3) Sn S(3) 107.3(2) 6_566 5_666 ?
S(3) Sn S(3) 40.0(3) 7_666 5_666 ?
S(1) S(1) Li 68.8(3) 3 2 ?
S(1) S(1) Li 68.8(3) 3 . ?
Li S(1) Li 110.8(10) 2 . ?
S(1) S(1) Sn 177.6(2) 3 1_545 ?
Li S(1) Sn 112.3(3) 2 1_545 ?
Li S(1) Sn 112.3(3) . 1_545 ?
S(1) S(1) Cd 70.3(2) 3 . ?
Li S(1) Cd 106.9(6) 2 . ?
Li S(1) Cd 106.9(6) . . ?
Sn S(1) Cd 107.2(3) 1_545 . ?
S(2) S(2) Sn 72.0(2) 3_565 . ?
S(2) S(2) Li 72.7(2) 3_565 5_666 ?
Sn S(2) Li 111.9(5) . 5_666 ?
S(2) S(2) Li 72.7(2) 3_565 6_566 ?
Sn S(2) Li 111.9(5) . 6_566 ?
Li S(2) Li 110.1(9) 5_666 6_566 ?
S(2) S(2) Cd 179.93(14) 3_565 . ?
Sn S(2) Cd 108.0(2) . . ?
Li S(2) Cd 107.3(2) 5_666 . ?
Li S(2) Cd 107.3(2) 6_566 . ?
S(3) S(3) Sn 70.0(2) 3 5_666 ?
S(3) S(3) Li 179.2(5) 3 5_656 ?
Sn S(3) Li 109.5(6) 5_666 5_656 ?
S(3) S(3) Li 70.4(2) 3 1_556 ?
Sn S(3) Li 112.2(5) 5_666 1_556 ?
Li S(3) Li 110.5(4) 5_656 1_556 ?
S(3) S(3) Cd 71.11(15) 3 . ?
Sn S(3) Cd 107.3(2) 5_666 . ?
Li S(3) Cd 108.5(6) 5_656 . ?
Li S(3) Cd 108.8(5) 1_556 . ?
S(1) Li S(1) 42.4(6) . 3 ?
S(1) Li S(3) 69.2(4) . 5_656 ?
S(1) Li S(3) 111.6(7) 3 5_656 ?
S(1) Li S(3) 111.6(7) . 7_666 ?
S(1) Li S(3) 69.2(4) 3 7_666 ?
S(3) Li S(3) 178.3(11) 5_656 7_666 ?
S(1) Li S(3) 109.1(7) . 1_554 ?
S(1) Li S(3) 124.8(9) 3 1_554 ?
S(3) Li S(3) 69.5(4) 5_656 1_554 ?
S(3) Li S(3) 108.8(7) 7_666 1_554 ?
S(1) Li S(3) 124.8(9) . 3_554 ?
S(1) Li S(3) 109.1(7) 3 3_554 ?
S(3) Li S(3) 108.8(7) 5_656 3_554 ?
S(3) Li S(3) 69.5(4) 7_666 3_554 ?
S(3) Li S(3) 39.3(5) 1_554 3_554 ?
S(1) Li S(2) 124.6(10) . 5_666 ?
S(1) Li S(2) 110.7(8) 3 5_666 ?
S(3) Li S(2) 107.7(7) 5_656 5_666 ?
S(3) Li S(2) 73.1(4) 7_666 5_666 ?
S(3) Li S(2) 121.6(9) 1_554 5_666 ?
S(3) Li S(2) 108.9(7) 3_554 5_666 ?
S(1) Li S(2) 110.7(8) . 7_656 ?
S(1) Li S(2) 124.6(10) 3 7_656 ?
S(3) Li S(2) 73.1(4) 5_656 7_656 ?
S(3) Li S(2) 107.7(7) 7_666 7_656 ?
S(3) Li S(2) 108.9(7) 1_554 7_656 ?
S(3) Li S(2) 121.6(9) 3_554 7_656 ?
S(2) Li S(2) 34.6(4) 5_666 7_656 ?

loop_
_geom_bond_atom_site_label_1
_geom_bond_atom_site_label_2
_geom_bond_distance
_geom_bond_site_symmetry_2
_geom_bond_publ_flag
Cd S(2) 2.503(7) 3 ?
Cd S(2) 2.503(7) . ?
Cd S(1) 2.527(8) . ?
Cd S(1) 2.527(8) 3 ?
Cd S(3) 2.539(5) 3 ?
Cd S(3) 2.539(5) . ?
Cd S(3) 2.539(5) 2 ?
Cd S(3) 2.539(5) 4 ?
Sn S(1) 2.397(9) 3 ?
Sn S(1) 2.397(9) 1_565 ?
Sn S(2) 2.399(6) 3_565 ?
Sn S(2) 2.399(6) . ?
Sn S(3) 2.406(5) 8_566 ?
Sn S(3) 2.406(5) 6_566 ?
Sn S(3) 2.406(5) 7_666 ?
Sn S(3) 2.406(5) 5_666 ?
S(1) S(1) 1.70(2) 3 ?
S(1) Li 2.35(2) 2 ?
S(1) Li 2.35(2) . ?
S(1) Sn 2.397(9) 1_545 ?
S(2) S(2) 1.486(13) 3_565 ?
S(2) Li 2.50(2) 5_666 ?
S(2) Li 2.50(2) 6_566 ?
S(3) S(3) 1.644(14) 3 ?
S(3) Sn 2.406(5) 5_666 ?
S(3) Li 2.424(7) 5_656 ?
S(3) Li 2.45(2) 1_556 ?
Li S(1) 2.35(2) 3 ?
Li S(3) 2.424(7) 5_656 ?
Li S(3) 2.424(7) 7_666 ?
Li S(3) 2.45(2) 1_554 ?
Li S(3) 2.45(2) 3_554 ?
Li S(2) 2.50(2) 5_666 ?
Li S(2) 2.50(2) 7_656 ?
